data_7126229
loop_
_publ_author_name
'Sobczak, Szymon'
'P\'o\/lrolniczak, Aleksandra'
'Ratajczyk, Paulina'
'Cai, Weizhao'
'G\/ladysiak, Andrzej'
'Nikolayenko, Varvara I.'
'Castell, Dominic C.'
'Barbour, Leonard J.'
'Katrusiak, Andrzej'

_publ_section_title
;
 Large negative linear compressibility of a porous molecular co-crystal.
;
_journal_issue 31
_journal_name_full 'Chemical communications (Cambridge, England)'
_journal_page_first 4324
_journal_page_last 4327
_journal_paper_doi 10.1039/d0cc00461h
_journal_volume 56
_journal_year 2020
_chemical_formula_moiety 'C6 F4 I2, C25 H16 F6 N2 S2'
_chemical_formula_sum 'C31 H16 F10 I2 N2 S2'
_chemical_formula_weight 924.38
_space_group_crystal_system orthorhombic
_space_group_IT_number 33
_space_group_name_Hall 'P 2c -2n'
_space_group_name_H-M_alt 'P n a 21'
_atom_sites_solution_hydrogens geom
_atom_sites_solution_primary direct
_audit_creation_date 2018-12-20
_audit_creation_method
;
Olex2 1.2
(compiled 2018.05.29 svn.r3508 for OlexSys, GUI svn.r5506)
;
_audit_update_record
;
2018-12-20 deposited with the CCDC.	2020-03-09 downloaded from the CCDC.
;
_cell_angle_alpha 90
_cell_angle_beta 90
_cell_angle_gamma 90
_cell_formula_units_Z 4
_cell_length_a 17.449(4)
_cell_length_b 26.511(15)
_cell_length_c 7.536(11)
_cell_measurement_reflns_used 766
_cell_measurement_temperature 297.90(10)
_cell_measurement_theta_max 22.7170
_cell_measurement_theta_min 4.0250
_cell_volume 3486(6)
_computing_cell_refinement 'CrysAlisPro 1.171.38.43 (Rigaku OD, 2015)'
_computing_data_collection 'CrysAlisPro 1.171.38.43 (Rigaku OD, 2015)'
_computing_data_reduction 'CrysAlisPro 1.171.38.43 (Rigaku OD, 2015)'
_computing_molecular_graphics 'Olex2 (Dolomanov et al., 2009)'
_computing_publication_material 'Olex2 (Dolomanov et al., 2009)'
_computing_structure_refinement 'ShelXL (Sheldrick, 2015)'
_computing_structure_solution 'ShelXS (Sheldrick, 2008)'
_diffrn_ambient_environment air
_diffrn_ambient_temperature 297.90(10)
_diffrn_detector 'CCD plate'
_diffrn_detector_area_resol_mean 16.2413
_diffrn_detector_type Eos
_diffrn_measured_fraction_theta_full 0.496
_diffrn_measured_fraction_theta_max 0.468
_diffrn_measurement_details
;
 Data were collected at room temperature and pressure of 0.70(2) GPa
 (700000 kPa).
 Pressure was determined by monitoring the shift of the ruby R1-fluorescence line.
;
_diffrn_measurement_device 'four-circle diffractometer'
_diffrn_measurement_device_type 'Xcalibur, Eos'
_diffrn_measurement_method '\w and \f scans'
_diffrn_orient_matrix_type 'CrysAlisPro convention (1999,Acta A55,543-557)'
_diffrn_orient_matrix_UB_11 -0.0045843000
_diffrn_orient_matrix_UB_12 -0.0134975000
_diffrn_orient_matrix_UB_13 0.0804223000
_diffrn_orient_matrix_UB_21 0.0370858000
_diffrn_orient_matrix_UB_22 0.0077257000
_diffrn_orient_matrix_UB_23 0.0271666000
_diffrn_orient_matrix_UB_31 -0.0159459000
_diffrn_orient_matrix_UB_32 0.0218859000
_diffrn_orient_matrix_UB_33 0.0400734000
_diffrn_radiation_monochromator graphite
_diffrn_radiation_probe x-ray
_diffrn_radiation_type MoK\a
_diffrn_radiation_wavelength 0.71073
_diffrn_reflns_av_R_equivalents 0.2550
_diffrn_reflns_av_unetI/netI 0.5092
_diffrn_reflns_Laue_measured_fraction_full 0.496
_diffrn_reflns_Laue_measured_fraction_max 0.468
_diffrn_reflns_limit_h_max 21
_diffrn_reflns_limit_h_min -21
_diffrn_reflns_limit_k_max 29
_diffrn_reflns_limit_k_min -29
_diffrn_reflns_limit_l_max 5
_diffrn_reflns_limit_l_min -5
_diffrn_reflns_number 15662
_diffrn_reflns_point_group_measured_fraction_full 0.489
_diffrn_reflns_point_group_measured_fraction_max 0.456
_diffrn_reflns_theta_full 25.242
_diffrn_reflns_theta_max 26.353
_diffrn_reflns_theta_min 4.195
_diffrn_source 'fine-focus sealed X-ray tube'
_diffrn_source_type 'Enhance (Mo) X-ray Source'
_exptl_absorpt_coefficient_mu 2.002
_exptl_absorpt_correction_T_max 1.00000
_exptl_absorpt_correction_T_min 0.54294
_exptl_absorpt_correction_type gaussian
_exptl_absorpt_process_details
;
CrysAlisPro 1.171.38.43 (Rigaku Oxford Diffraction, 2015)
Empirical absorption correction using spherical harmonics,
 implemented in SCALE3 ABSPACK scaling algorithm.
;
_exptl_crystal_colour 'clear colourless'
_exptl_crystal_colour_lustre clear
_exptl_crystal_colour_primary colourless
_exptl_crystal_density_diffrn 1.761
_exptl_crystal_description block
_exptl_crystal_F_000 1776
_exptl_crystal_preparation 'mounted in a diamond-anvil cell '
_exptl_crystal_size_max 0.324
_exptl_crystal_size_mid 0.104
_exptl_crystal_size_min 0.046
_refine_diff_density_max 0.796
_refine_diff_density_min -0.564
_refine_diff_density_rms 0.140
_refine_ls_abs_structure_details
;
 Flack x determined using 151 quotients [(I+)-(I-)]/[(I+)+(I-)]
 (Parsons, Flack and Wagner, Acta Cryst. B69 (2013) 249-259).
;
_refine_ls_abs_structure_Flack 0.10(11)
_refine_ls_extinction_method none
_refine_ls_goodness_of_fit_ref 1.011
_refine_ls_hydrogen_treatment constr
_refine_ls_matrix_type full
_refine_ls_number_parameters 363
_refine_ls_number_reflns 3251
_refine_ls_number_restraints 895
_refine_ls_restrained_S_all 0.951
_refine_ls_R_factor_all 0.3835
_refine_ls_R_factor_gt 0.1399
_refine_ls_shift/su_max 0.012
_refine_ls_shift/su_mean 0.010
_refine_ls_structure_factor_coef Fsqd
_refine_ls_weighting_details 'w=1/[\s^2^(Fo^2^)+(0.2000P)^2^] where P=(Fo^2^+2Fc^2^)/3'
_refine_ls_weighting_scheme calc
_refine_ls_wR_factor_gt 0.3503
_refine_ls_wR_factor_ref 0.4872
_reflns_Friedel_coverage 0.804
_reflns_Friedel_fraction_full 0.480
_reflns_Friedel_fraction_max 0.480
_reflns_number_gt 698
_reflns_number_total 3251
_reflns_threshold_expression 'I > 2\s(I)'
_cod_data_source_file d0cc00461h2.cif
_cod_data_source_block 0_7_GPa
_cod_depositor_comments 'Adding full bibliography for 7126224--7126231.cif.'
_cod_original_cell_volume 3486(5)
_cod_database_code 7126229
_chemical_oxdiff_formula C31H18F10I2N2S2
_shelx_space_group_comment
;
The symmetry employed for this shelxl refinement is uniquely defined
by the following loop, which should always be used as a source of
symmetry information in preference to the above space-group names.
They are only intended as comments.
;
_reflns_odcompleteness_completeness 43.46
_reflns_odcompleteness_iscentric 1
_reflns_odcompleteness_theta 27.16
_olex2_refinement_description
;
1. Fixed Uiso
 At 1.2 times of:
  All C(H) groups
 At 1.5 times of:
  All C(H,H,H) groups
2. Restrained distances
 C15-C14
 1.45 with sigma of 0.02
 C19-C17
 1.45 with sigma of 0.02
 C8-C10
 1.45 with sigma of 0.01
 F2-F1 \\sim F4-F3 \\sim F6-F5
 with sigma of 0.02
 F4-F1 \\sim F3-F2 \\sim F5-F4 \\sim F6-F3
 with sigma of 0.02
 F3-C13 \\sim F5-C12 \\sim F1-C12 \\sim F3-C11 \\sim F2-C12 \\sim F4-C11 \\sim
F6-C12 \\sim F4-C13
 with sigma of 0.02
 F5-C13 \\sim F6-C13 \\sim F3-C12 \\sim F4-C12 \\sim F1-C11 \\sim F2-C11
 with sigma of 0.02
 F10-C31 \\sim F9-C30 \\sim F8-C28 \\sim F7-C27
 with sigma of 0.02
 C27-F8 \\sim F8-C29
 with sigma of 0.02
 C26-F10 \\sim F10-C30
 with sigma of 0.02
 C2-C6 \\sim C6-C4
 with sigma of 0.02
 C7-C3 \\sim C3-S1
 with sigma of 0.02
 C16-C19 \\sim C19-S2
 with sigma of 0.02
3. Restrained planarity
 I1, C26, C27, C31, C28, F7, F10, C30, F8, C29, F9, I2
 with sigma of 0.1
 C14, C15, C13, C10
 with sigma of 0.1
 C3, N1, C2, C1, C5, C4, C9, C8, C6, S1, C7, C24
 with sigma of 0.1
 S2, C18, C15, C16, C17, C19, C20, C21, N2, C22, C23, C25
 with sigma of 0.1
4. Rigid bond restraints
 C19, C23, C22, N2, C21, C20
 with sigma for 1-2 distances of 0.01 and sigma for 1-3 distances of 0.01
5. Uiso/Uaniso restraints and constraints
C31 \\sim I1 \\sim C26 \\sim C27 \\sim C28 \\sim F7 \\sim F10 \\sim C30 \\sim
F8 \\sim C29 \\sim F9 \\sim I2: within 2A with sigma of 0.04 and sigma for
terminal atoms of 0.08
C3 \\sim C4 \\sim C5 \\sim N1 \\sim C1 \\sim C2: within 2A with sigma of 0.04
and sigma for terminal atoms of 0.08
C14 \\sim C13 \\sim C12 \\sim C11 \\sim C10 \\sim F6 \\sim F5 \\sim F4 \\sim F3
\\sim F1 \\sim F2: within 2A with sigma of 0.04 and sigma for terminal atoms of
0.08
S1 \\sim C9 \\sim C8 \\sim C7 \\sim C6 \\sim C24: within 2A with sigma of 0.04
and sigma for terminal atoms of 0.08
C18 \\sim S2 \\sim C17 \\sim C16 \\sim C15 \\sim C25: within 2A with sigma of
0.04 and sigma for terminal atoms of 0.08
C23 \\sim C22 \\sim N2 \\sim C21 \\sim C20 \\sim C19: within 2A with sigma of
0.04 and sigma for terminal atoms of 0.08
C4 \\sim C5 \\sim N1 \\sim C1 \\sim C2 \\sim C3 \\sim S1 \\sim C9 \\sim C8
\\sim C7 \\sim C6 \\sim C14 \\sim C13 \\sim C12 \\sim C11 \\sim C10 \\sim C15
\\sim C16 \\sim C17 \\sim S2 \\sim C18 \\sim C23 \\sim C22 \\sim N2 \\sim C21
\\sim C20 \\sim C19: within 2A with sigma of 0.04 and sigma for terminal atoms
of 0.08
Uanis(F10) \\sim Ueq, Uanis(C31) \\sim Ueq, Uanis(I1) \\sim Ueq, Uanis(C26)
\\sim Ueq, Uanis(C27) \\sim Ueq, Uanis(C28) \\sim Ueq, Uanis(F7) \\sim Ueq,
Uanis(C30) \\sim Ueq, Uanis(F8) \\sim Ueq, Uanis(C29) \\sim Ueq, Uanis(F9)
\\sim Ueq, Uanis(I2) \\sim Ueq: with sigma of 0.1 and sigma for terminal atoms
of 0.2
Uanis(F5) \\sim Ueq: with sigma of 0.01 and sigma for terminal atoms of 0.02
Uanis(F2) \\sim Ueq, Uanis(F4) \\sim Ueq, Uanis(F3) \\sim Ueq, Uanis(F6) \\sim
Ueq: with sigma of 0.05 and sigma for terminal atoms of 0.1
Uanis(F6) \\sim Ueq, Uanis(F4) \\sim Ueq, Uanis(F3) \\sim Ueq, Uanis(F2) \\sim
Ueq: with sigma of 0.01 and sigma for terminal atoms of 0.02
Uanis(F9) \\sim Ueq: with sigma of 0.01 and sigma for terminal atoms of 0.02
Uanis(F3) \\sim Ueq, Uanis(C12) \\sim Ueq, Uanis(F4) \\sim Ueq, Uanis(C11)
\\sim Ueq, Uanis(C13) \\sim Ueq, Uanis(F1) \\sim Ueq, Uanis(F2) \\sim Ueq,
Uanis(C10) \\sim Ueq, Uanis(F5) \\sim Ueq, Uanis(F6) \\sim Ueq, Uanis(C14)
\\sim Ueq, Uanis(C8) \\sim Ueq, Uanis(C15) \\sim Ueq, Uanis(C7) \\sim Ueq,
Uanis(C9) \\sim Ueq, Uanis(C16) \\sim Ueq, Uanis(C18) \\sim Ueq, Uanis(C6)
\\sim Ueq, Uanis(C24) \\sim Ueq, Uanis(S1) \\sim Ueq, Uanis(C17) \\sim Ueq,
Uanis(C25) \\sim Ueq, Uanis(S2) \\sim Ueq, Uanis(C3) \\sim Ueq, Uanis(C19)
\\sim Ueq, Uanis(C2) \\sim Ueq, Uanis(C4) \\sim Ueq, Uanis(C20) \\sim Ueq,
Uanis(C23) \\sim Ueq, Uanis(C1) \\sim Ueq, Uanis(C5) \\sim Ueq, Uanis(C21)
\\sim Ueq, Uanis(C22) \\sim Ueq, Uanis(N1) \\sim Ueq, Uanis(N2) \\sim Ueq: with
sigma of 0.1 and sigma for terminal atoms of 0.2
Uanis(N2) \\sim Ueq: with sigma of 0.01 and sigma for terminal atoms of 0.02
6. Rigid body (RIGU) restrains
 C27, C31, C26, C30, C29, C28
 with sigma for 1-2 distances of 0.004 and sigma for 1-3 distances of 0.004
 C1, C2, C3, C4, C5, N1
 with sigma for 1-2 distances of 0.004 and sigma for 1-3 distances of 0.004
 C14, C13, C12, C11, C10
 with sigma for 1-2 distances of 0.004 and sigma for 1-3 distances of 0.004
 C9, C8, C7, C6, S1, C24
 with sigma for 1-2 distances of 0.004 and sigma for 1-3 distances of 0.004
 C18, C15, C16, C17, S2, C25
 with sigma for 1-2 distances of 0.004 and sigma for 1-3 distances of 0.004
 C23, C22, N2, C21, C20, C19
 with sigma for 1-2 distances of 0.004 and sigma for 1-3 distances of 0.004
7.a Aromatic/amide H refined with riding coordinates:
 C2(H2), C1(H1), C5(H5), C4(H4), C16(H16), C20(H20), C21(H21), C22(H22),
 C23(H23), C7(H7)
7.b Fitted pentagon refined as free rotating group:
 S2(C18,C15,C16,C17), C9(C8,C7,C6,S1), C14(C13,C12,C11,C10)
7.c Fitted hexagon refined as free rotating group:
 C3(C2,C1,N1,C5,C4), C27(C26,C31,C30,C29,C28), C19(C20,C21,N2,C22,C23)
7.d Idealised Me refined as rotating group:
 C25(H25A,H25B,H25C), C24(H24A,H24B,H24C)
;
_olex2_submission_special_instructions 'No special instructions were received'
_oxdiff_exptl_absorpt_empirical_details
;
Empirical correction (ABSPACK) includes:
- Absorption correction using spherical harmonics
- Frame scaling
;
_oxdiff_exptl_absorpt_empirical_full_max 1.612
_oxdiff_exptl_absorpt_empirical_full_min 0.744

loop_
_space_group_symop_operation_xyz
'x, y, z'
'-x, -y, z+1/2'
'-x+1/2, y+1/2, z+1/2'
'x+1/2, -y+1/2, z'

loop_
_atom_site_label
_atom_site_type_symbol
_atom_site_fract_x
_atom_site_fract_y
_atom_site_fract_z
_atom_site_U_iso_or_equiv
_atom_site_adp_type
_atom_site_occupancy
_atom_site_site_symmetry_order
_atom_site_calc_flag
_atom_site_refinement_flags_posn
_atom_site_refinement_flags_adp
_atom_site_refinement_flags_occupancy
_atom_site_disorder_assembly
_atom_site_disorder_group
I1 I 0.4539(3) 0.1692(3) 0.938(2) 0.179(6) Uani 1 1 d . U . . .
I2 I 0.8063(3) 0.2530(3) 1.252(3) 0.203(7) Uani 1 1 d . U . . .
F8 F 0.657(2) 0.3096(16) 1.127(8) 0.15(3) Uani 1 1 d D U . . .
F9 F 0.744(2) 0.1410(18) 1.175(9) 0.16(2) Uani 1 1 d D U . . .
F3 F 0.3154(18) 0.5185(17) 0.996(5) 0.21(3) Uani 1 1 d D U . . .
C3 C 0.095(3) 0.3113(15) 0.578(8) 0.19(3) Uani 1 1 d D U . . .
C2 C 0.045(3) 0.3493(19) 0.529(12) 0.19(3) Uani 1 1 d DG U . . .
H2 H 0.059978 0.382903 0.534415 0.227 Uiso 1 1 calc R . . . .
C1 C -0.029(3) 0.337(3) 0.472(14) 0.19(3) Uani 1 1 d G U . . .
H1 H -0.062604 0.362676 0.438761 0.234 Uiso 1 1 calc R . . . .
N1 N -0.052(3) 0.287(3) 0.463(14) 0.20(3) Uani 1 1 d G U . . .
C5 C -0.001(4) 0.249(2) 0.512(14) 0.19(3) Uani 1 1 d G U . . .
H5 H -0.016419 0.215447 0.506729 0.228 Uiso 1 1 calc R . . . .
C4 C 0.072(4) 0.2611(16) 0.570(11) 0.20(3) Uani 1 1 d DG U . . .
H4 H 0.106164 0.235673 0.602383 0.234 Uiso 1 1 calc R . . . .
C25 C 0.414(4) 0.392(2) 0.334(14) 0.14(3) Uani 1 1 d . U . . .
H25A H 0.419995 0.419941 0.256679 0.213 Uiso 1 1 calc GR . . . .
H25B H 0.363327 0.392274 0.385457 0.213 Uiso 1 1 calc GR . . . .
H25C H 0.420078 0.360895 0.267895 0.213 Uiso 1 1 calc GR . . . .
C24 C 0.378(5) 0.313(4) 0.806(14) 0.20(4) Uani 1 1 d . U . . .
H24A H 0.384836 0.332224 0.912331 0.302 Uiso 1 1 calc GR . . . .
H24B H 0.412850 0.324085 0.716768 0.302 Uiso 1 1 calc GR . . . .
H24C H 0.387181 0.277754 0.831551 0.302 Uiso 1 1 calc GR . . . .
F10 F 0.605(2) 0.1091(14) 1.057(7) 0.13(2) Uani 1 1 d D U . . .
F1 F 0.2100(19) 0.4580(14) 0.917(6) 0.13(2) Uani 1 1 d D U . . .
S2 S 0.5470(11) 0.3755(10) 0.464(5) 0.149(14) Uani 1 1 d D U . . .
C18 C 0.4706(11) 0.3937(13) 0.474(6) 0.17(2) Uani 1 1 d G U . . .
C15 C 0.4602(19) 0.4155(19) 0.645(6) 0.136(19) Uani 1 1 d DG U . . .
C16 C 0.530(2) 0.4108(19) 0.740(5) 0.13(2) Uani 1 1 d DG U . . .
H16 H 0.539294 0.421906 0.854653 0.150 Uiso 1 1 calc R . . . .
C17 C 0.5838(13) 0.3860(9) 0.628(5) 0.149(19) Uani 1 1 d DG U . . .
C27 C 0.5750(15) 0.2437(13) 1.051(4) 0.12(2) Uani 1 1 d D U . . .
C26 C 0.5620(15) 0.1922(14) 1.032(3) 0.13(2) Uani 1 1 d DG U . . .
C31 C 0.6196(19) 0.1580(13) 1.074(5) 0.13(2) Uani 1 1 d DG U . . .
C30 C 0.6901(18) 0.1751(14) 1.135(6) 0.12(2) Uani 1 1 d DG U . . .
C29 C 0.7030(16) 0.2266(15) 1.154(6) 0.13(2) Uani 1 1 d DG U . . .
C28 C 0.6455(17) 0.2608(13) 1.112(5) 0.13(2) Uani 1 1 d DG U . . .
F5 F 0.4484(13) 0.4988(12) 0.902(5) 0.071(12) Uani 1 1 d D U . . .
F6 F 0.4226(17) 0.5260(15) 0.661(6) 0.120(17) Uani 1 1 d D U . . .
F2 F 0.214(2) 0.4853(19) 0.670(7) 0.20(3) Uani 1 1 d D U . . .
C19 C 0.6635(17) 0.3725(16) 0.680(7) 0.135(19) Uani 1 1 d D U . . .
C20 C 0.684(2) 0.3880(18) 0.849(7) 0.13(2) Uani 1 1 d G U . . .
H20 H 0.648632 0.403719 0.922444 0.157 Uiso 1 1 calc R . . . .
C21 C 0.759(3) 0.3801(19) 0.910(7) 0.127(19) Uani 1 1 d G U . . .
H21 H 0.772665 0.390537 1.023164 0.153 Uiso 1 1 calc R . . . .
N2 N 0.8122(16) 0.3567(17) 0.801(9) 0.102(16) Uani 1 1 d G U . . .
C22 C 0.791(2) 0.3411(17) 0.631(8) 0.119(18) Uani 1 1 d G U . . .
H22 H 0.827076 0.325406 0.558471 0.143 Uiso 1 1 calc R . . . .
C23 C 0.717(3) 0.3490(18) 0.571(7) 0.131(19) Uani 1 1 d G U . . .
H23 H 0.703042 0.338587 0.457748 0.158 Uiso 1 1 calc R . . . .
F7 F 0.528(3) 0.2809(19) 1.014(8) 0.19(3) Uani 1 1 d D U . . .
C9 C 0.2933(16) 0.3193(14) 0.738(8) 0.16(2) Uani 1 1 d . U . . .
C8 C 0.275(3) 0.3710(12) 0.711(12) 0.16(2) Uani 1 1 d DG U . . .
C7 C 0.199(3) 0.3739(9) 0.649(12) 0.17(2) Uani 1 1 d DG U . . .
H7 H 0.172112 0.403295 0.621246 0.203 Uiso 1 1 calc R . . . .
C6 C 0.1692(18) 0.3240(11) 0.638(7) 0.17(2) Uani 1 1 d DG U . . .
S1 S 0.2278(14) 0.2903(8) 0.693(6) 0.149(14) Uani 1 1 d DG U . . .
F4 F 0.2986(16) 0.5482(13) 0.754(8) 0.19(2) Uani 1 1 d D U . . .
C14 C 0.3885(14) 0.4372(10) 0.704(4) 0.137(19) Uani 1 1 d D U . . .
C13 C 0.3941(9) 0.4868(11) 0.774(4) 0.136(19) Uani 1 1 d DG U . . .
C12 C 0.3196(10) 0.5024(10) 0.826(4) 0.139(19) Uani 1 1 d DG U . . .
C11 C 0.2679(11) 0.4625(10) 0.788(5) 0.14(2) Uani 1 1 d DG U . . .
C10 C 0.3105(16) 0.4221(10) 0.713(5) 0.138(19) Uani 1 1 d DG U . . .

loop_
_atom_site_aniso_label
_atom_site_aniso_U_11
_atom_site_aniso_U_22
_atom_site_aniso_U_33
_atom_site_aniso_U_23
_atom_site_aniso_U_13
_atom_site_aniso_U_12
I1 0.099(4) 0.159(8) 0.28(2) -0.014(6) 0.011(6) -0.019(4)
I2 0.094(4) 0.188(10) 0.33(2) -0.026(8) 0.005(8) -0.005(4)
F8 0.17(4) 0.09(4) 0.18(9) -0.02(4) 0.01(4) -0.02(3)
F9 0.13(2) 0.18(3) 0.17(3) -0.01(2) -0.01(2) 0.01(2)
F3 0.22(3) 0.19(3) 0.21(4) -0.04(3) -0.01(3) -0.03(2)
C3 0.20(4) 0.18(4) 0.19(6) -0.05(4) 0.00(4) -0.02(3)
C2 0.21(4) 0.18(4) 0.18(6) -0.07(4) 0.00(5) -0.01(3)
C1 0.22(4) 0.17(4) 0.19(7) -0.08(4) -0.03(5) -0.01(4)
N1 0.25(4) 0.18(5) 0.18(7) -0.08(4) -0.05(5) -0.02(4)
C5 0.25(5) 0.16(4) 0.17(7) -0.10(4) -0.01(5) -0.02(4)
C4 0.22(4) 0.18(4) 0.19(6) -0.04(4) 0.02(5) -0.01(4)
C25 0.08(4) 0.15(6) 0.20(6) -0.11(5) -0.02(4) 0.04(4)
C24 0.16(4) 0.22(7) 0.22(10) 0.03(7) 0.01(5) -0.04(4)
F10 0.20(4) 0.09(4) 0.10(8) 0.01(3) -0.01(4) 0.02(3)
F1 0.14(3) 0.13(4) 0.11(7) -0.08(3) -0.04(4) -0.02(3)
S2 0.108(14) 0.16(2) 0.18(4) -0.08(2) -0.05(2) 0.017(13)
C18 0.14(3) 0.16(4) 0.19(4) -0.04(3) -0.04(3) 0.00(3)
C15 0.12(3) 0.13(4) 0.16(4) 0.00(3) -0.04(3) 0.01(3)
C16 0.11(3) 0.10(4) 0.17(4) 0.00(3) -0.03(3) 0.03(3)
C17 0.12(3) 0.14(4) 0.18(4) -0.03(3) -0.03(3) 0.04(3)
C27 0.10(3) 0.13(4) 0.15(6) -0.02(4) -0.01(4) 0.03(3)
C26 0.10(3) 0.14(4) 0.14(6) -0.05(4) -0.07(4) 0.02(3)
C31 0.13(3) 0.13(4) 0.14(6) -0.04(4) -0.06(4) 0.03(3)
C30 0.10(3) 0.13(4) 0.13(6) -0.01(4) -0.05(4) 0.04(3)
C29 0.10(3) 0.14(4) 0.15(6) -0.02(4) -0.03(4) 0.01(3)
C28 0.13(3) 0.11(4) 0.15(6) -0.04(4) -0.03(4) 0.02(3)
F5 0.068(15) 0.08(2) 0.06(3) -0.013(18) 0.006(19) -0.040(14)
F6 0.100(19) 0.13(3) 0.13(3) -0.03(2) -0.05(2) 0.006(18)
F2 0.20(3) 0.19(3) 0.19(4) -0.03(3) -0.03(3) 0.01(2)
C19 0.12(3) 0.14(4) 0.15(4) 0.01(3) -0.02(3) 0.02(3)
C20 0.10(2) 0.16(4) 0.14(4) 0.00(3) 0.01(3) 0.04(3)
C21 0.10(2) 0.15(4) 0.14(3) -0.03(3) 0.00(2) 0.03(3)
N2 0.097(17) 0.10(2) 0.11(2) -0.002(14) 0.004(13) 0.019(13)
C22 0.13(3) 0.11(4) 0.11(3) 0.00(3) -0.01(2) 0.02(3)
C23 0.14(3) 0.13(4) 0.12(4) 0.00(3) -0.02(2) 0.01(3)
F7 0.24(5) 0.17(5) 0.14(9) -0.06(4) 0.13(5) 0.04(4)
C9 0.13(3) 0.17(3) 0.18(5) 0.01(4) 0.05(3) -0.05(3)
C8 0.13(3) 0.16(3) 0.19(5) -0.01(4) 0.04(4) -0.06(3)
C7 0.14(3) 0.17(4) 0.19(6) -0.01(4) 0.03(4) -0.04(3)
C6 0.14(3) 0.18(4) 0.19(5) -0.03(3) 0.04(3) -0.06(3)
S1 0.119(15) 0.15(2) 0.17(4) -0.02(2) 0.06(2) -0.018(15)
F4 0.17(3) 0.20(3) 0.19(4) -0.02(3) 0.00(3) -0.02(2)
C14 0.08(2) 0.16(3) 0.17(4) 0.00(3) -0.01(3) -0.02(2)
C13 0.09(2) 0.16(3) 0.16(5) 0.00(3) -0.01(3) -0.02(2)
C12 0.09(3) 0.15(3) 0.18(5) 0.01(3) 0.01(3) -0.02(2)
C11 0.09(2) 0.15(3) 0.17(5) -0.03(4) -0.01(3) -0.02(2)
C10 0.09(2) 0.15(3) 0.18(5) 0.00(3) 0.01(3) -0.02(2)

loop_
_atom_type_symbol
_atom_type_description
_atom_type_scat_dispersion_real
_atom_type_scat_dispersion_imag
_atom_type_scat_source
C C 0.0033 0.0016 'International Tables Vol C Tables 4.2.6.8 and 6.1.1.4'
H H 0.0000 0.0000 'International Tables Vol C Tables 4.2.6.8 and 6.1.1.4'
F F 0.0171 0.0103 'International Tables Vol C Tables 4.2.6.8 and 6.1.1.4'
I I -0.4742 1.8119 'International Tables Vol C Tables 4.2.6.8 and 6.1.1.4'
N N 0.0061 0.0033 'International Tables Vol C Tables 4.2.6.8 and 6.1.1.4'
S S 0.1246 0.1234 'International Tables Vol C Tables 4.2.6.8 and 6.1.1.4'

loop_
_geom_angle_atom_site_label_1
_geom_angle_atom_site_label_2
_geom_angle_atom_site_label_3
_geom_angle
_geom_angle_site_symmetry_1
_geom_angle_site_symmetry_3
_geom_angle_publ_flag
C2 C3 C4 120.0 . . ?
C2 C3 C6 119.5(12) . . ?
C4 C3 C6 120.5(12) . . ?
C3 C2 C1 120.0 . . ?
N1 C1 C2 120.0 . . ?
C1 N1 C5 120.0 . . ?
C4 C5 N1 120.0 . . ?
C5 C4 C3 120.0 . . ?
C17 S2 C18 108.0 . . ?
S2 C18 C25 126(4) . . ?
C15 C18 C25 126(4) . . ?
C15 C18 S2 108.0 . . ?
C18 C15 C16 108.0 . . ?
C18 C15 C14 123(3) . . ?
C16 C15 C14 129(3) . . ?
C17 C16 C15 108.0 . . ?
S2 C17 C19 127.3(12) . . ?
C16 C17 S2 108.0 . . ?
C16 C17 C19 124.7(12) . . ?
C26 C27 C28 120.0 . . ?
F7 C27 C26 128(4) . . ?
F7 C27 C28 112(4) . . ?
C27 C26 I1 117.7(15) . . ?
C27 C26 C31 120.0 . . ?
C31 C26 I1 122.3(15) . . ?
F10 C31 C26 118.9(12) . . ?
F10 C31 C30 121.1(12) . . ?
C26 C31 C30 120.0 . . ?
F9 C30 C31 119(3) . . ?
F9 C30 C29 121(3) . . ?
C29 C30 C31 120.0 . . ?
C30 C29 I2 120.7(16) . . ?
C28 C29 I2 119.3(16) . . ?
C28 C29 C30 120.0 . . ?
F8 C28 C27 118.9(12) . . ?
F8 C28 C29 121.1(12) . . ?
C29 C28 C27 120.0 . . ?
C20 C19 C17 115(3) . . ?
C20 C19 C23 120.0 . . ?
C23 C19 C17 125(3) . . ?
C19 C20 C21 120.0 . . ?
N2 C21 C20 120.0 . . ?
C22 N2 C21 120.0 . . ?
N2 C22 C23 120.0 . . ?
C22 C23 C19 120.0 . . ?
C8 C9 C24 111(5) . . ?
S1 C9 C24 141(5) . . ?
S1 C9 C8 108.0 . . ?
C9 C8 C7 108.0 . . ?
C9 C8 C10 142(3) . . ?
C7 C8 C10 110(4) . . ?
C6 C7 C8 108.0 . . ?
C3 C6 C7 125.0(12) . . ?
C3 C6 S1 127.0(12) . . ?
C7 C6 S1 108.0 . . ?
C9 S1 C6 108.0 . . ?
C13 C14 C15 115(3) . . ?
C13 C14 C10 108.0 . . ?
C10 C14 C15 137(3) . . ?
F5 C13 F6 91(2) . . ?
F5 C13 C14 121(2) . . ?
F5 C13 C12 111.4(16) . . ?
C14 C13 F6 118(2) . . ?
C14 C13 C12 108.0 . . ?
C12 C13 F6 105.7(15) . . ?
F3 C12 F4 95(2) . . ?
F3 C12 C13 113.7(15) . . ?
F3 C12 C11 113.0(15) . . ?
F4 C12 C13 113.0(14) . . ?
F4 C12 C11 114.2(15) . . ?
C11 C12 C13 108.0 . . ?
F1 C11 F2 89(2) . . ?
F1 C11 C12 112.5(17) . . ?
F1 C11 C10 126(2) . . ?
C12 C11 F2 103.1(16) . . ?
C10 C11 F2 114(2) . . ?
C10 C11 C12 108.0 . . ?
C14 C10 C8 131(3) . . ?
C11 C10 C8 118(3) . . ?
C11 C10 C14 108.0 . . ?

loop_
_geom_bond_atom_site_label_1
_geom_bond_atom_site_label_2
_geom_bond_distance
_geom_bond_site_symmetry_2
_geom_bond_publ_flag
I1 C26 2.11(3) . ?
I2 C29 2.07(3) . ?
F8 C28 1.31(3) . ?
F9 C30 1.34(3) . ?
F3 C12 1.35(3) . ?
C3 C2 1.3900 . ?
C3 C4 1.3900 . ?
C3 C6 1.41(7) . ?
C2 C1 1.3900 . ?
C1 N1 1.3900 . ?
N1 C5 1.3900 . ?
C5 C4 1.3900 . ?
C25 C18 1.45(9) . ?
C24 C9 1.57(10) . ?
F10 C31 1.33(3) . ?
F1 C11 1.40(3) . ?
S2 C18 1.4200 . ?
S2 C17 1.4200 . ?
C18 C15 1.4200 . ?
C15 C16 1.4200 . ?
C15 C14 1.45(2) . ?
C16 C17 1.4200 . ?
C17 C19 1.49(2) . ?
C27 C26 1.3900 . ?
C27 C28 1.3900 . ?
C27 F7 1.31(3) . ?
C26 C31 1.3900 . ?
C31 C30 1.3900 . ?
C30 C29 1.3900 . ?
C29 C28 1.3900 . ?
F5 C13 1.39(3) . ?
F6 C13 1.43(3) . ?
F2 C11 1.43(3) . ?
C19 C20 1.3900 . ?
C19 C23 1.3900 . ?
C20 C21 1.3900 . ?
C21 N2 1.3900 . ?
N2 C22 1.3900 . ?
C22 C23 1.3900 . ?
C9 C8 1.4200 . ?
C9 S1 1.4200 . ?
C8 C7 1.4200 . ?
C8 C10 1.490(14) . ?
C7 C6 1.4200 . ?
C6 S1 1.4200 . ?
F4 C12 1.38(3) . ?
C14 C13 1.4200 . ?
C14 C10 1.4200 . ?
C13 C12 1.4200 . ?
C12 C11 1.4200 . ?
C11 C10 1.4200 . ?

loop_
_smtbx_masks_void_nr
_smtbx_masks_void_average_x
_smtbx_masks_void_average_y
_smtbx_masks_void_average_z
_smtbx_masks_void_volume
_smtbx_masks_void_count_electrons
_smtbx_masks_void_content
1 0.000 0.500 -0.054 290.6 61.8 ?
2 0.500 0.000 -0.199 290.6 61.8 ?
